data_7123562
loop_
_publ_author_name
'Liu, Jiao'
'Fang, Hao'
'Cheng, Rui'
'Wang, Zhishuo'
'Yang, Yudong'
'You, Jingsong'

_publ_section_title
;
 Cascade intramolecular imidoylation and C&#x2212;H activation/annulat-ion
 of benzimidoyl chlorides with alkynes: one-pot synthesis of
 7H-dibenzo[de,h]quinoline analogues
;
_journal_name_full 'Chemical Communications'
_journal_paper_doi 10.1039/C9CC03400E
_journal_year 2019
_chemical_formula_moiety 'C29 H19 F N2'
_chemical_formula_sum 'C29 H19 F N2'
_chemical_formula_weight 414.46
_space_group_crystal_system triclinic
_space_group_IT_number 2
_space_group_name_Hall '-P 1'
_space_group_name_H-M_alt 'P -1'
_symmetry_space_group_name_Hall '-P 1'
_symmetry_space_group_name_H-M 'P -1'
_atom_sites_solution_hydrogens geom
_atom_sites_solution_primary direct
_audit_creation_date 2017-01-05
_audit_creation_method
;
Olex2 1.2
(compiled 2016.02.19 svn.r3266 for OlexSys, GUI svn.r5155)
;
_audit_update_record
;
2019-02-26 deposited with the CCDC.    2019-05-28 downloaded from the CCDC.
;
_cell_angle_alpha 79.927(5)
_cell_angle_beta 88.333(6)
_cell_angle_gamma 84.415(5)
_cell_formula_units_Z 2
_cell_length_a 7.3391(4)
_cell_length_b 10.1719(5)
_cell_length_c 13.9470(11)
_cell_measurement_reflns_used 3417
_cell_measurement_temperature 293.52(10)
_cell_measurement_theta_max 72.0160
_cell_measurement_theta_min 4.4280
_cell_volume 1020.19(11)
_computing_cell_refinement
;
CrysAlisPro, Agilent Technologies,
Version 1.171.37.35 (release 13-08-2014 CrysAlis171 .NET)
(compiled Aug 13 2014,18:06:01)
;
_computing_data_collection
;
CrysAlisPro, Agilent Technologies,
Version 1.171.37.35 (release 13-08-2014 CrysAlis171 .NET)
(compiled Aug 13 2014,18:06:01)
;
_computing_data_reduction
;
CrysAlisPro, Agilent Technologies,
Version 1.171.37.35 (release 13-08-2014 CrysAlis171 .NET)
(compiled Aug 13 2014,18:06:01)
;
_computing_molecular_graphics 'Olex2 (Dolomanov et al., 2009)'
_computing_publication_material 'Olex2 (Dolomanov et al., 2009)'
_computing_structure_refinement 'ShelXL (Sheldrick, 2015)'
_computing_structure_solution 'ShelXT (Sheldrick, 2015)'
_diffrn_ambient_environment air
_diffrn_ambient_temperature 293.52(10)
_diffrn_detector 'CCD plate'
_diffrn_detector_area_resol_mean 15.9595
_diffrn_detector_type EosS2
_diffrn_measured_fraction_theta_full 0.999
_diffrn_measured_fraction_theta_max 0.976
_diffrn_measurement_details
;
#__ type_ start__ end____ width___ exp.time_
  1 omega   17.00  105.00   1.0000    1.4700
omega____ theta____ kappa____ phi______ frames
    -       36.1671   38.0000  -30.0000 88

#__ type_ start__ end____ width___ exp.time_
  2 omega  -31.00   53.00   1.0000    1.4700
omega____ theta____ kappa____ phi______ frames
    -       36.1671  -57.0000   90.0000 84

#__ type_ start__ end____ width___ exp.time_
  3 omega  -31.00   63.00   1.0000    1.4700
omega____ theta____ kappa____ phi______ frames
    -       36.1671  -77.0000 -150.0000 94

#__ type_ start__ end____ width___ exp.time_
  4 omega   23.00   90.00   1.0000    1.4700
omega____ theta____ kappa____ phi______ frames
    -       36.1671 -125.0000  -60.0000 67

#__ type_ start__ end____ width___ exp.time_
  5 omega   17.00  105.00   1.0000    1.4700
omega____ theta____ kappa____ phi______ frames
    -       36.1671   38.0000   60.0000 88

#__ type_ start__ end____ width___ exp.time_
  6 omega   18.00   86.00   1.0000    1.4700
omega____ theta____ kappa____ phi______ frames
    -       36.1671 -118.0000   74.0000 68

#__ type_ start__ end____ width___ exp.time_
  7 omega   19.00  103.00   1.0000    1.4700
omega____ theta____ kappa____ phi______ frames
    -       36.1671   57.0000 -120.0000 84

#__ type_ start__ end____ width___ exp.time_
  8 omega  -31.00   53.00   1.0000    1.4700
omega____ theta____ kappa____ phi______ frames
    -       36.1671  -57.0000  -60.0000 84

#__ type_ start__ end____ width___ exp.time_
  9 omega    9.00  104.00   1.0000    1.4700
omega____ theta____ kappa____ phi______ frames
    -       36.1671   77.0000  150.0000 95

#__ type_ start__ end____ width___ exp.time_
 10 omega   41.00  126.00   1.0000    5.8800
omega____ theta____ kappa____ phi______ frames
    -      108.0000  -61.0000  120.0000 85

#__ type_ start__ end____ width___ exp.time_
 11 omega   38.00   91.00   1.0000    5.8800
omega____ theta____ kappa____ phi______ frames
    -      108.0000  -30.0000 -180.0000 53

#__ type_ start__ end____ width___ exp.time_
 12 omega   38.00   91.00   1.0000    5.8800
omega____ theta____ kappa____ phi______ frames
    -      108.0000  -30.0000  120.0000 53

#__ type_ start__ end____ width___ exp.time_
 13 omega   38.00  116.00   1.0000    5.8800
omega____ theta____ kappa____ phi______ frames
    -      108.0000 -111.0000  -30.0000 78

#__ type_ start__ end____ width___ exp.time_
 14 omega   87.00  178.00   1.0000    5.8800
omega____ theta____ kappa____ phi______ frames
    -      108.0000   30.0000 -150.0000 91

#__ type_ start__ end____ width___ exp.time_
 15 omega   38.00   91.00   1.0000    5.8800
omega____ theta____ kappa____ phi______ frames
    -      108.0000  -30.0000  -90.0000 53

#__ type_ start__ end____ width___ exp.time_
 16 omega   38.00   91.00   1.0000    5.8800
omega____ theta____ kappa____ phi______ frames
    -      108.0000  -30.0000   30.0000 53

#__ type_ start__ end____ width___ exp.time_
 17 omega   40.00  135.00   1.0000    5.8800
omega____ theta____ kappa____ phi______ frames
    -      108.0000  -77.0000 -120.0000 95

#__ type_ start__ end____ width___ exp.time_
 18 omega   39.00  109.00   1.0000    5.8800
omega____ theta____ kappa____ phi______ frames
    -      108.0000  -94.0000 -180.0000 70

#__ type_ start__ end____ width___ exp.time_
 19 omega   39.00  109.00   1.0000    5.8800
omega____ theta____ kappa____ phi______ frames
    -      108.0000  -94.0000   30.0000 70

#__ type_ start__ end____ width___ exp.time_
 20 omega   91.00  176.00   1.0000    5.8800
omega____ theta____ kappa____ phi______ frames
    -      108.0000   45.0000   90.0000 85

#__ type_ start__ end____ width___ exp.time_
 21 omega  100.00  178.00   1.0000    5.8800
omega____ theta____ kappa____ phi______ frames
    -      108.0000  111.0000  -60.0000 78

#__ type_ start__ end____ width___ exp.time_
 22 omega   40.00   98.00   1.0000    5.8800
omega____ theta____ kappa____ phi______ frames
    -      108.0000  -45.0000  -30.0000 58

#__ type_ start__ end____ width___ exp.time_
 23 omega   40.00   98.00   1.0000    5.8800
omega____ theta____ kappa____ phi______ frames
    -      108.0000  -45.0000   90.0000 58

#__ type_ start__ end____ width___ exp.time_
 24 omega   38.00  116.00   1.0000    5.8800
omega____ theta____ kappa____ phi______ frames
    -      108.0000 -111.0000  120.0000 78

#__ type_ start__ end____ width___ exp.time_
 25 omega   87.00  178.00   1.0000    5.8800
omega____ theta____ kappa____ phi______ frames
    -      108.0000   30.0000  -60.0000 91

#__ type_ start__ end____ width___ exp.time_
 26 omega    9.00  104.00   1.0000    1.4700
omega____ theta____ kappa____ phi______ frames
    -       36.1671   77.0000  -30.0000 95

#__ type_ start__ end____ width___ exp.time_
 27 omega  -31.00   53.00   1.0000    1.4700
omega____ theta____ kappa____ phi______ frames
    -       36.1671  -57.0000    0.0000 84

#__ type_ start__ end____ width___ exp.time_
 28 omega  -33.00   55.00   1.0000    1.4700
omega____ theta____ kappa____ phi______ frames
    -       36.1671  -38.0000 -150.0000 88

#__ type_ start__ end____ width___ exp.time_
 29 omega   19.00  103.00   1.0000    1.4700
omega____ theta____ kappa____ phi______ frames
    -       36.1671   57.0000  150.0000 84

#__ type_ start__ end____ width___ exp.time_
 30 omega    9.00  104.00   1.0000    1.4700
omega____ theta____ kappa____ phi______ frames
    -       36.1671   77.0000 -120.0000 95

#__ type_ start__ end____ width___ exp.time_
 31 omega   19.00  103.00   1.0000    1.4700
omega____ theta____ kappa____ phi______ frames
    -       36.1671   57.0000   90.0000 84
;
_diffrn_measurement_device 'four-circle diffractometer'
_diffrn_measurement_device_type 'New Gemini, Dual, Cu at zero, EosS2'
_diffrn_measurement_method '\w scans'
_diffrn_orient_matrix_UB_11 0.0412960000
_diffrn_orient_matrix_UB_12 0.1412769000
_diffrn_orient_matrix_UB_13 -0.0506594000
_diffrn_orient_matrix_UB_21 0.0509940000
_diffrn_orient_matrix_UB_22 0.0334543000
_diffrn_orient_matrix_UB_23 0.0987968000
_diffrn_orient_matrix_UB_31 0.2004632000
_diffrn_orient_matrix_UB_32 -0.0528492000
_diffrn_orient_matrix_UB_33 -0.0161506000
_diffrn_radiation_monochromator graphite
_diffrn_radiation_probe x-ray
_diffrn_radiation_type CuK\a
_diffrn_radiation_wavelength 1.54184
_diffrn_reflns_av_R_equivalents 0.0278
_diffrn_reflns_av_unetI/netI 0.0232
_diffrn_reflns_Laue_measured_fraction_full 0.999
_diffrn_reflns_Laue_measured_fraction_max 0.976
_diffrn_reflns_limit_h_max 9
_diffrn_reflns_limit_h_min -7
_diffrn_reflns_limit_k_max 12
_diffrn_reflns_limit_k_min -12
_diffrn_reflns_limit_l_max 17
_diffrn_reflns_limit_l_min -17
_diffrn_reflns_number 11278
_diffrn_reflns_point_group_measured_fraction_full 0.999
_diffrn_reflns_point_group_measured_fraction_max 0.976
_diffrn_reflns_theta_full 67.684
_diffrn_reflns_theta_max 72.707
_diffrn_reflns_theta_min 4.434
_diffrn_source 'Enhance (Cu) X-ray Source'
_exptl_absorpt_coefficient_mu 0.679
_exptl_absorpt_correction_T_max 1.00000
_exptl_absorpt_correction_T_min 0.66753
_exptl_absorpt_correction_type multi-scan
_exptl_absorpt_process_details
;
CrysAlisPro, Agilent Technologies,
Version 1.171.37.35 (release 13-08-2014 CrysAlis171 .NET)
(compiled Aug 13 2014,18:06:01)
Empirical absorption correction using spherical harmonics,
 implemented in SCALE3 ABSPACK scaling algorithm.
;
_exptl_crystal_colour 'dull orangish orange'
_exptl_crystal_colour_lustre dull
_exptl_crystal_colour_modifier orangish
_exptl_crystal_colour_primary orange
_exptl_crystal_density_diffrn 1.349
_exptl_crystal_description block
_exptl_crystal_F_000 432
_exptl_crystal_size_max 0.5
_exptl_crystal_size_mid 0.2
_exptl_crystal_size_min 0.2
_refine_diff_density_max 0.213
_refine_diff_density_min -0.255
_refine_diff_density_rms 0.043
_refine_ls_extinction_method none
_refine_ls_goodness_of_fit_ref 1.034
_refine_ls_hydrogen_treatment constr
_refine_ls_matrix_type full
_refine_ls_number_parameters 289
_refine_ls_number_reflns 3956
_refine_ls_number_restraints 0
_refine_ls_restrained_S_all 1.034
_refine_ls_R_factor_all 0.0677
_refine_ls_R_factor_gt 0.0558
_refine_ls_shift/su_max 0.000
_refine_ls_shift/su_mean 0.000
_refine_ls_structure_factor_coef Fsqd
_refine_ls_weighting_details 'w=1/[\s^2^(Fo^2^)+(0.1030P)^2^+0.0960P] where P=(Fo^2^+2Fc^2^)/3'
_refine_ls_weighting_scheme calc
_refine_ls_wR_factor_gt 0.1599
_refine_ls_wR_factor_ref 0.1792
_reflns_Friedel_coverage 0.000
_reflns_number_gt 3065
_reflns_number_total 3956
_reflns_threshold_expression 'I > 2\s(I)'
_cod_data_source_file c9cc03400e2.cif
_cod_data_source_block lj-33
_cod_original_cell_volume 1020.18(12)
_cod_database_code 7123562
_shelx_space_group_comment
;
The symmetry employed for this shelxl refinement is uniquely defined
by the following loop, which should always be used as a source of
symmetry information in preference to the above space-group names.
They are only intended as comments.
;
_reflns_odcompleteness_completeness 99.97
_reflns_odcompleteness_iscentric 1
_reflns_odcompleteness_theta 66.97
_olex2_refinement_description
;
1. Fixed Uiso
 At 1.2 times of:
  All C(H) groups, All C(H,H) groups
2.a Secondary CH2 refined with riding coordinates:
 C00K(H00A,H00B), C00Q(H00C,H00D)
2.b Aromatic/amide H refined with riding coordinates:
 C00F(H00F), C00H(H00H), C00I(H00I), C00J(H00J), C00L(H00L), C00M(H00M),
 C00N(H00N), C00O(H00O), C00P(H00P), C00R(H00R), C00S(H00S), C00T(H00T),
 C00U(H00U), C00V(H00V), C00W(H00W)
;
_shelx_shelxl_version_number 2014/7
_olex2_date_sample_data_collection 2017-01-04
_olex2_submission_special_instructions 'No special instructions were received'

loop_
_space_group_symop_operation_xyz
'x, y, z'
'-x, -y, -z'

loop_
_atom_site_label
_atom_site_type_symbol
_atom_site_fract_x
_atom_site_fract_y
_atom_site_fract_z
_atom_site_U_iso_or_equiv
_atom_site_adp_type
_atom_site_occupancy
_atom_site_site_symmetry_order
_atom_site_calc_flag
_atom_site_refinement_flags_posn
F001 F 0.88291(19) 0.71024(12) 0.66749(9) 0.0801(4) Uani 1 1 d .
N002 N 0.79408(19) 0.45763(14) 0.69669(11) 0.0547(4) Uani 1 1 d .
N003 N 0.7417(2) 0.51257(15) 0.39610(11) 0.0577(4) Uani 1 1 d .
C004 C 0.7178(2) 0.37412(16) 0.55492(13) 0.0490(4) Uani 1 1 d .
C005 C 0.7041(2) 0.39525(16) 0.45385(13) 0.0520(4) Uani 1 1 d .
C006 C 0.7895(2) 0.61871(16) 0.43493(13) 0.0529(4) Uani 1 1 d .
C007 C 0.7725(2) 0.47656(16) 0.60102(13) 0.0493(4) Uani 1 1 d .
C008 C 0.8072(2) 0.60381(16) 0.53778(13) 0.0512(4) Uani 1 1 d .
C009 C 0.6759(2) 0.24959(16) 0.60870(13) 0.0524(4) Uani 1 1 d .
C00A C 0.6946(2) 0.23262(17) 0.71172(14) 0.0547(4) Uani 1 1 d .
C00B C 0.7592(2) 0.33579(17) 0.74996(14) 0.0559(4) Uani 1 1 d .
C00C C 0.6529(2) 0.30184(18) 0.40255(14) 0.0591(4) Uani 1 1 d .
C00D C 0.8585(2) 0.71645(17) 0.57081(15) 0.0585(4) Uani 1 1 d .
C00E C 0.6360(2) 0.10858(18) 0.77365(14) 0.0588(4) Uani 1 1 d .
C00F C 0.6101(2) 0.17895(19) 0.45496(15) 0.0629(5) Uani 1 1 d .
H00F H 0.5748 0.1134 0.4224 0.075 Uiso 1 1 calc R
C00G C 0.8029(3) 0.32320(19) 0.85515(14) 0.0620(5) Uani 1 1 d .
C00H C 0.8207(2) 0.73937(18) 0.37447(15) 0.0620(5) Uani 1 1 d .
H00H H 0.8102 0.7472 0.3074 0.074 Uiso 1 1 calc R
C00I C 0.6201(2) 0.15471(18) 0.55450(15) 0.0629(5) Uani 1 1 d .
H00I H 0.5889 0.0725 0.5881 0.075 Uiso 1 1 calc R
C00J C 0.8858(3) 0.83551(19) 0.51206(17) 0.0677(5) Uani 1 1 d .
H00J H 0.9169 0.9080 0.5386 0.081 Uiso 1 1 calc R
C00K C 0.7207(3) 0.5034(2) 0.29298(14) 0.0685(5) Uani 1 1 d .
H00A H 0.8365 0.5113 0.2580 0.082 Uiso 1 1 calc R
H00B H 0.6312 0.5732 0.2620 0.082 Uiso 1 1 calc R
C00L C 0.4875(3) 0.1161(2) 0.83661(15) 0.0699(5) Uani 1 1 d .
H00L H 0.4304 0.1996 0.8438 0.084 Uiso 1 1 calc R
C00M C 0.8667(3) 0.84623(19) 0.41340(17) 0.0699(6) Uani 1 1 d .
H00M H 0.8850 0.9266 0.3726 0.084 Uiso 1 1 calc R
C00N C 0.7441(3) 0.4259(2) 0.90623(17) 0.0772(6) Uani 1 1 d .
H00N H 0.6712 0.5003 0.8754 0.093 Uiso 1 1 calc R
C00O C 0.7186(3) -0.01750(19) 0.76557(16) 0.0709(5) Uani 1 1 d .
H00O H 0.8181 -0.0253 0.7234 0.085 Uiso 1 1 calc R
C00P C 0.9146(3) 0.2157(2) 0.90272(16) 0.0760(6) Uani 1 1 d .
H00P H 0.9563 0.1462 0.8699 0.091 Uiso 1 1 calc R
C00Q C 0.6546(3) 0.3628(2) 0.29520(16) 0.0763(6) Uani 1 1 d .
H00C H 0.5331 0.3699 0.2680 0.092 Uiso 1 1 calc R
H00D H 0.7380 0.3093 0.2589 0.092 Uiso 1 1 calc R
C00R C 0.6551(3) -0.1322(2) 0.81949(18) 0.0801(6) Uani 1 1 d .
H00R H 0.7138 -0.2160 0.8145 0.096 Uiso 1 1 calc R
C00S C 0.7927(4) 0.4185(3) 1.00189(19) 0.0944(8) Uani 1 1 d .
H00S H 0.7490 0.4863 1.0359 0.113 Uiso 1 1 calc R
C00T C 0.4231(3) 0.0018(2) 0.88882(18) 0.0836(7) Uani 1 1 d .
H00T H 0.3225 0.0087 0.9304 0.100 Uiso 1 1 calc R
C00U C 0.5064(4) -0.1221(2) 0.87988(18) 0.0855(7) Uani 1 1 d .
H00U H 0.4618 -0.1991 0.9148 0.103 Uiso 1 1 calc R
C00V C 0.9063(4) 0.3104(3) 1.04749(18) 0.0940(8) Uani 1 1 d .
H00V H 0.9420 0.3067 1.1114 0.113 Uiso 1 1 calc R
C00W C 0.9656(4) 0.2096(3) 0.99831(18) 0.0906(7) Uani 1 1 d .
H00W H 1.0407 0.1363 1.0291 0.109 Uiso 1 1 calc R

loop_
_atom_site_aniso_label
_atom_site_aniso_U_11
_atom_site_aniso_U_22
_atom_site_aniso_U_33
_atom_site_aniso_U_23
_atom_site_aniso_U_13
_atom_site_aniso_U_12
F001 0.1015(9) 0.0600(7) 0.0848(8) -0.0233(6) 0.0094(7) -0.0219(6)
N002 0.0510(7) 0.0482(7) 0.0653(9) -0.0105(6) 0.0083(6) -0.0086(6)
N003 0.0532(8) 0.0551(8) 0.0636(9) -0.0069(7) 0.0019(6) -0.0055(6)
C004 0.0366(7) 0.0450(8) 0.0653(10) -0.0112(7) 0.0038(6) -0.0024(6)
C005 0.0389(7) 0.0496(9) 0.0671(10) -0.0108(7) 0.0029(7) -0.0014(6)
C006 0.0375(7) 0.0483(8) 0.0706(11) -0.0067(7) 0.0051(7) -0.0003(6)
C007 0.0369(7) 0.0452(8) 0.0658(10) -0.0114(7) 0.0071(6) -0.0024(6)
C008 0.0374(7) 0.0450(8) 0.0701(10) -0.0098(7) 0.0086(7) -0.0017(6)
C009 0.0382(7) 0.0451(8) 0.0733(11) -0.0093(7) 0.0050(7) -0.0049(6)
C00A 0.0438(8) 0.0493(8) 0.0696(11) -0.0068(8) 0.0078(7) -0.0059(6)
C00B 0.0480(8) 0.0506(9) 0.0684(10) -0.0083(7) 0.0075(7) -0.0062(7)
C00C 0.0459(8) 0.0615(10) 0.0725(11) -0.0201(8) -0.0014(7) -0.0029(7)
C00D 0.0480(9) 0.0493(9) 0.0788(12) -0.0139(8) 0.0098(8) -0.0056(7)
C00E 0.0530(9) 0.0546(9) 0.0675(11) -0.0033(8) 0.0022(8) -0.0118(7)
C00F 0.0521(9) 0.0591(10) 0.0834(13) -0.0267(9) -0.0037(8) -0.0084(7)
C00G 0.0585(10) 0.0624(10) 0.0660(11) -0.0080(8) 0.0084(8) -0.0176(8)
C00H 0.0472(9) 0.0565(10) 0.0771(12) 0.0015(9) 0.0048(8) -0.0038(7)
C00I 0.0532(9) 0.0508(9) 0.0860(13) -0.0126(9) 0.0022(8) -0.0109(7)
C00J 0.0566(10) 0.0486(9) 0.0978(15) -0.0117(9) 0.0119(10) -0.0101(7)
C00K 0.0640(11) 0.0745(12) 0.0650(11) -0.0067(9) -0.0021(9) -0.0056(9)
C00L 0.0624(11) 0.0674(11) 0.0759(13) -0.0023(9) 0.0099(9) -0.0082(9)
C00M 0.0533(10) 0.0512(10) 0.0997(16) 0.0016(10) 0.0075(10) -0.0071(8)
C00N 0.0827(14) 0.0741(13) 0.0776(13) -0.0179(10) 0.0052(11) -0.0151(10)
C00O 0.0717(12) 0.0551(10) 0.0842(13) -0.0066(9) 0.0131(10) -0.0109(9)
C00P 0.0735(12) 0.0782(13) 0.0732(13) -0.0052(10) 0.0003(10) -0.0058(10)
C00Q 0.0724(12) 0.0826(14) 0.0774(13) -0.0242(11) -0.0032(10) -0.0046(10)
C00R 0.0947(15) 0.0530(11) 0.0909(15) -0.0035(10) 0.0041(12) -0.0160(10)
C00S 0.1045(19) 0.1055(19) 0.0825(16) -0.0349(14) 0.0118(14) -0.0259(15)
C00T 0.0755(13) 0.0865(15) 0.0837(15) 0.0034(12) 0.0198(11) -0.0206(11)
C00U 0.0973(16) 0.0715(13) 0.0843(15) 0.0091(11) 0.0080(12) -0.0340(12)
C00V 0.0917(17) 0.127(2) 0.0653(13) -0.0097(14) 0.0032(12) -0.0337(16)
C00W 0.0873(16) 0.1055(18) 0.0735(14) 0.0018(13) -0.0043(12) -0.0120(14)

loop_
_atom_type_symbol
_atom_type_description
_atom_type_scat_dispersion_real
_atom_type_scat_dispersion_imag
_atom_type_scat_source
C C 0.0181 0.0091 'International Tables Vol C Tables 4.2.6.8 and 6.1.1.4'
H H 0.0000 0.0000 'International Tables Vol C Tables 4.2.6.8 and 6.1.1.4'
F F 0.0727 0.0534 'International Tables Vol C Tables 4.2.6.8 and 6.1.1.4'
N N 0.0311 0.0180 'International Tables Vol C Tables 4.2.6.8 and 6.1.1.4'

loop_
_geom_angle_atom_site_label_1
_geom_angle_atom_site_label_2
_geom_angle_atom_site_label_3
_geom_angle
C007 N002 C00B 118.00(15)
C005 N003 C006 121.50(16)
C005 N003 C00K 110.08(15)
C006 N003 C00K 128.42(16)
C005 C004 C007 119.75(15)
C005 C004 C009 118.62(16)
C007 C004 C009 121.63(16)
N003 C005 C004 122.60(16)
N003 C005 C00C 113.39(16)
C00C C005 C004 124.02(16)
N003 C006 C008 118.87(15)
N003 C006 C00H 120.39(18)
C00H C006 C008 120.74(17)
N002 C007 C004 121.20(15)
N002 C007 C008 121.91(15)
C004 C007 C008 116.88(16)
C006 C008 C007 120.35(15)
C00D C008 C006 114.95(16)
C00D C008 C007 124.71(17)
C004 C009 C00A 116.31(15)
C004 C009 C00I 116.64(17)
C00I C009 C00A 127.06(16)
C009 C00A C00E 119.04(16)
C00B C00A C009 117.96(15)
C00B C00A C00E 122.94(17)
N002 C00B C00A 124.72(17)
N002 C00B C00G 112.78(15)
C00A C00B C00G 122.49(16)
C005 C00C C00F 117.82(17)
C005 C00C C00Q 107.96(17)
C00F C00C C00Q 134.21(18)
F001 C00D C008 119.00(16)
F001 C00D C00J 116.52(17)
C00J C00D C008 124.48(19)
C00L C00E C00A 120.27(17)
C00L C00E C00O 117.88(18)
C00O C00E C00A 121.70(17)
C00C C00F H00F 120.0
C00I C00F C00C 119.97(17)
C00I C00F H00F 120.0
C00N C00G C00B 120.39(18)
C00P C00G C00B 121.51(18)
C00P C00G C00N 117.9(2)
C006 C00H H00H 119.8
C00M C00H C006 120.43(19)
C00M C00H H00H 119.8
C009 C00I H00I 118.5
C00F C00I C009 122.92(17)
C00F C00I H00I 118.5
C00D C00J H00J 120.6
C00D C00J C00M 118.87(19)
C00M C00J H00J 120.6
N003 C00K H00A 110.9
N003 C00K H00B 110.9
N003 C00K C00Q 104.45(16)
H00A C00K H00B 108.9
C00Q C00K H00A 110.9
C00Q C00K H00B 110.9
C00E C00L H00L 119.5
C00T C00L C00E 121.0(2)
C00T C00L H00L 119.5
C00H C00M C00J 120.51(18)
C00H C00M H00M 119.7
C00J C00M H00M 119.7
C00G C00N H00N 119.6
C00S C00N C00G 120.8(2)
C00S C00N H00N 119.6
C00E C00O H00O 119.5
C00E C00O C00R 120.91(19)
C00R C00O H00O 119.5
C00G C00P H00P 119.4
C00G C00P C00W 121.2(2)
C00W C00P H00P 119.4
C00C C00Q C00K 104.05(17)
C00C C00Q H00C 110.9
C00C C00Q H00D 110.9
C00K C00Q H00C 110.9
C00K C00Q H00D 110.9
H00C C00Q H00D 109.0
C00O C00R H00R 120.0
C00U C00R C00O 120.1(2)
C00U C00R H00R 120.0
C00N C00S H00S 119.9
C00N C00S C00V 120.1(2)
C00V C00S H00S 119.9
C00L C00T H00T 119.8
C00U C00T C00L 120.4(2)
C00U C00T H00T 119.8
C00R C00U C00T 119.8(2)
C00R C00U H00U 120.1
C00T C00U H00U 120.1
C00S C00V H00V 120.2
C00W C00V C00S 119.7(2)
C00W C00V H00V 120.2
C00P C00W H00W 119.9
C00V C00W C00P 120.3(2)
C00V C00W H00W 119.9

loop_
_geom_bond_atom_site_label_1
_geom_bond_atom_site_label_2
_geom_bond_distance
F001 C00D 1.355(2)
N002 C007 1.326(2)
N002 C00B 1.372(2)
N003 C005 1.365(2)
N003 C006 1.368(2)
N003 C00K 1.471(2)
C004 C005 1.393(2)
C004 C007 1.411(2)
C004 C009 1.411(2)
C005 C00C 1.371(2)
C006 C008 1.424(3)
C006 C00H 1.397(2)
C007 C008 1.473(2)
C008 C00D 1.395(2)
C009 C00A 1.426(3)
C009 C00I 1.422(3)
C00A C00B 1.385(3)
C00A C00E 1.492(2)
C00B C00G 1.492(3)
C00C C00F 1.392(3)
C00C C00Q 1.517(3)
C00D C00J 1.367(3)
C00E C00L 1.384(3)
C00E C00O 1.386(3)
C00F H00F 0.9300
C00F C00I 1.370(3)
C00G C00N 1.393(3)
C00G C00P 1.383(3)
C00H H00H 0.9300
C00H C00M 1.371(3)
C00I H00I 0.9300
C00J H00J 0.9300
C00J C00M 1.371(3)
C00K H00A 0.9700
C00K H00B 0.9700
C00K C00Q 1.550(3)
C00L H00L 0.9300
C00L C00T 1.377(3)
C00M H00M 0.9300
C00N H00N 0.9300
C00N C00S 1.378(3)
C00O H00O 0.9300
C00O C00R 1.386(3)
C00P H00P 0.9300
C00P C00W 1.385(3)
C00Q H00C 0.9700
C00Q H00D 0.9700
C00R H00R 0.9300
C00R C00U 1.366(3)
C00S H00S 0.9300
C00S C00V 1.385(4)
C00T H00T 0.9300
C00T C00U 1.371(4)
C00U H00U 0.9300
C00V H00V 0.9300
C00V C00W 1.361(4)
C00W H00W 0.9300

loop_
_geom_torsion_atom_site_label_1
_geom_torsion_atom_site_label_2
_geom_torsion_atom_site_label_3
_geom_torsion_atom_site_label_4
_geom_torsion
F001 C00D C00J C00M 178.63(16)
N002 C007 C008 C006 177.53(14)
N002 C007 C008 C00D -2.4(2)
N002 C00B C00G C00N 47.0(2)
N002 C00B C00G C00P -127.59(19)
N003 C005 C00C C00F -179.48(14)
N003 C005 C00C C00Q -0.2(2)
N003 C006 C008 C007 -0.7(2)
N003 C006 C008 C00D 179.25(13)
N003 C006 C00H C00M 179.29(15)
N003 C00K C00Q C00C -2.6(2)
C004 C005 C00C C00F 0.7(3)
C004 C005 C00C C00Q 179.98(15)
C004 C007 C008 C006 -1.4(2)
C004 C007 C008 C00D 178.67(14)
C004 C009 C00A C00B -2.8(2)
C004 C009 C00A C00E 174.36(14)
C004 C009 C00I C00F 1.5(3)
C005 N003 C006 C008 2.5(2)
C005 N003 C006 C00H -177.65(14)
C005 N003 C00K C00Q 2.6(2)
C005 C004 C007 N002 -177.21(13)
C005 C004 C007 C008 1.8(2)
C005 C004 C009 C00A 179.18(13)
C005 C004 C009 C00I -0.7(2)
C005 C00C C00F C00I 0.0(3)
C005 C00C C00Q C00K 1.8(2)
C006 N003 C005 C004 -2.2(2)
C006 N003 C005 C00C 177.95(14)
C006 N003 C00K C00Q -176.90(16)
C006 C008 C00D F001 -178.43(13)
C006 C008 C00D C00J 1.9(2)
C006 C00H C00M C00J 1.2(3)
C007 N002 C00B C00A -3.1(2)
C007 N002 C00B C00G 175.34(13)
C007 C004 C005 N003 0.0(2)
C007 C004 C005 C00C 179.77(14)
C007 C004 C009 C00A -0.9(2)
C007 C004 C009 C00I 179.18(14)
C007 C008 C00D F001 1.5(2)
C007 C008 C00D C00J -178.18(15)
C008 C006 C00H C00M -0.9(3)
C008 C00D C00J C00M -1.7(3)
C009 C004 C005 N003 179.89(13)
C009 C004 C005 C00C -0.3(2)
C009 C004 C007 N002 2.9(2)
C009 C004 C007 C008 -178.15(12)
C009 C00A C00B N002 5.0(3)
C009 C00A C00B C00G -173.32(14)
C009 C00A C00E C00L -113.2(2)
C009 C00A C00E C00O 62.3(2)
C00A C009 C00I C00F -178.44(15)
C00A C00B C00G C00N -134.47(19)
C00A C00B C00G C00P 50.9(3)
C00A C00E C00L C00T 175.1(2)
C00A C00E C00O C00R -176.1(2)
C00B N002 C007 C004 -0.9(2)
C00B N002 C007 C008 -179.81(13)
C00B C00A C00E C00L 63.8(3)
C00B C00A C00E C00O -120.7(2)
C00B C00G C00N C00S -176.3(2)
C00B C00G C00P C00W 175.2(2)
C00C C00F C00I C009 -1.1(3)
C00D C00J C00M C00H 0.1(3)
C00E C00A C00B N002 -171.98(15)
C00E C00A C00B C00G 9.7(3)
C00E C00L C00T C00U 0.5(4)
C00E C00O C00R C00U 1.6(4)
C00F C00C C00Q C00K -179.13(19)
C00G C00N C00S C00V 2.2(4)
C00G C00P C00W C00V -0.1(4)
C00H C006 C008 C007 179.49(13)
C00H C006 C008 C00D -0.6(2)
C00I C009 C00A C00B 177.13(16)
C00I C009 C00A C00E -5.7(3)
C00K N003 C005 C004 178.22(14)
C00K N003 C005 C00C -1.6(2)
C00K N003 C006 C008 -178.04(15)
C00K N003 C006 C00H 1.8(3)
C00L C00E C00O C00R -0.5(3)
C00L C00T C00U C00R 0.6(4)
C00N C00G C00P C00W 0.4(3)
C00N C00S C00V C00W -1.9(4)
C00O C00E C00L C00T -0.6(3)
C00O C00R C00U C00T -1.6(4)
C00P C00G C00N C00S -1.5(3)
C00Q C00C C00F C00I -179.02(19)
C00S C00V C00W C00P 0.8(4)
